data_2221894
loop_
_publ_author_name
'Stewart, Kirsty'

_publ_section_title
;
 Redetermination of <small>L</small>-tryptophan hydrobromide
;
_journal_coeditor_code AT2781
_journal_issue 6
_journal_name_full 'Acta Crystallographica Section E'
_journal_page_first o1291
_journal_page_last o1292
_journal_paper_doi 10.1107/S1600536809017322
_journal_volume 65
_journal_year 2009
_chemical_formula_iupac 'C11 H13 N2 O2 + , Br -'
_chemical_formula_moiety 'C11 H13 N2 O2 + , Br -'
_chemical_formula_sum 'C11 H13 Br N2 O2'
_chemical_formula_weight 285.13
_chemical_name_common 'L-Tryptophan Hydrobromide'
_chemical_name_systematic
;
<i>L</i>-Tryptophan hydrobromide
;
_space_group_IT_number 4
_symmetry_cell_setting monoclinic
_symmetry_space_group_name_Hall 'P 2yb'
_symmetry_space_group_name_H-M 'P 1 21 1'
_atom_sites_solution_hydrogens geom
_atom_sites_solution_primary direct
_atom_sites_solution_secondary difmap
_audit_creation_method SHELXL97
_cell_angle_alpha 90.00
_cell_angle_beta 100.688(3)
_cell_angle_gamma 90.00
_cell_formula_units_Z 2
_cell_length_a 7.6272(3)
_cell_length_b 5.3840(2)
_cell_length_c 14.4358(5)
_cell_measurement_reflns_used 4434
_cell_measurement_temperature 100(2)
_cell_measurement_theta_max 31.9329
_cell_measurement_theta_min 3.7728
_cell_volume 582.52(4)
_computing_cell_refinement 'CrysAlis RED (Oxford Diffraction, 2008)'
_computing_data_collection 'CrysAlis CCD (Oxford Diffraction, 2008)'
_computing_data_reduction 'CrysAlis RED (Oxford Diffraction, 2008)'
_computing_molecular_graphics 'ORTEP-3 (Farrugia, 1997)'
_computing_publication_material 'WinGX (Farrugia, 1999)'
_computing_structure_refinement 'SHELXL97 (Sheldrick, 2008)'
_computing_structure_solution 'SHELXS97 (Sheldrick, 2008)'
_diffrn_ambient_temperature 100(2)
_diffrn_detector_area_resol_mean 8.4190
_diffrn_measured_fraction_theta_full 0.995
_diffrn_measured_fraction_theta_max 0.932
_diffrn_measurement_device_type 'Oxford Xcalibur2 CCD'
_diffrn_measurement_method \w/2\q
_diffrn_radiation_monochromator graphite
_diffrn_radiation_source 'Enhance (Mo) X-ray Source'
_diffrn_radiation_type 'Mo K\a'
_diffrn_radiation_wavelength 0.71073
_diffrn_reflns_av_R_equivalents 0.0237
_diffrn_reflns_av_sigmaI/netI 0.0354
_diffrn_reflns_limit_h_max 10
_diffrn_reflns_limit_h_min -11
_diffrn_reflns_limit_k_max 7
_diffrn_reflns_limit_k_min -6
_diffrn_reflns_limit_l_max 21
_diffrn_reflns_limit_l_min -21
_diffrn_reflns_number 5749
_diffrn_reflns_theta_full 25.00
_diffrn_reflns_theta_max 32.02
_diffrn_reflns_theta_min 4.05
_exptl_absorpt_coefficient_mu 3.515
_exptl_absorpt_correction_T_max 0.6206
_exptl_absorpt_correction_T_min 0.3337
_exptl_absorpt_correction_type multi-scan
_exptl_absorpt_process_details
;
(SCALE3 ABSPACK in CrysAlis RED; Oxford Diffraction, 2008)
;
_exptl_crystal_colour colourless
_exptl_crystal_density_diffrn 1.626
_exptl_crystal_density_method 'not measured'
_exptl_crystal_description needle
_exptl_crystal_F_000 288
_exptl_crystal_size_max 0.40
_exptl_crystal_size_mid 0.15
_exptl_crystal_size_min 0.15
_refine_diff_density_max 0.331
_refine_diff_density_min -1.141
_refine_ls_abs_structure_details 'Flack (1983), 523 Freidel pairs'
_refine_ls_abs_structure_Flack 0.009(9)
_refine_ls_extinction_method none
_refine_ls_goodness_of_fit_ref 1.006
_refine_ls_hydrogen_treatment constr
_refine_ls_matrix_type full
_refine_ls_number_parameters 147
_refine_ls_number_reflns 2731
_refine_ls_number_restraints 1
_refine_ls_restrained_S_all 1.006
_refine_ls_R_factor_all 0.0302
_refine_ls_R_factor_gt 0.0271
_refine_ls_shift/su_max 0.000
_refine_ls_shift/su_mean 0.000
_refine_ls_structure_factor_coef Fsqd
_refine_ls_weighting_details 'calc w = 1/[\s^2^(Fo^2^)+(0.0388P)^2^] where P=(Fo^2^+2Fc^2^)/3'
_refine_ls_weighting_scheme calc
_refine_ls_wR_factor_gt 0.0625
_refine_ls_wR_factor_ref 0.0631
_reflns_number_gt 2507
_reflns_number_total 2731
_reflns_threshold_expression I>2\s(I)
_cod_data_source_file at2781.cif
_cod_data_source_block I
_cod_original_sg_symbol_H-M 'P 21'
_cod_database_code 2221894
_cod_database_fobs_code 2221894

loop_
_symmetry_equiv_pos_as_xyz
'x, y, z'
'-x, y+1/2, -z'

loop_
_atom_site_type_symbol
_atom_site_label
_atom_site_fract_x
_atom_site_fract_y
_atom_site_fract_z
_atom_site_U_iso_or_equiv
_atom_site_adp_type
_atom_site_calc_flag
_atom_site_refinement_flags
_atom_site_occupancy
_atom_site_disorder_assembly
_atom_site_disorder_group
C C1 0.2755(3) 0.4954(5) 0.66336(17) 0.0112(4) Uani d . 1 . .
H H6 0.4001 0.5280 0.6774 0.013 Uiso calc R 1 . .
C C2 0.1920(3) 0.3004(4) 0.69909(15) 0.0095(5) Uani d . 1 . .
C C3 0.0055(3) 0.3213(4) 0.65929(15) 0.0086(4) Uani d . 1 . .
C C4 -0.1449(3) 0.1811(5) 0.66802(15) 0.0111(4) Uani d . 1 . .
H H1 -0.1339 0.0367 0.7065 0.013 Uiso calc R 1 . .
C C5 -0.3108(3) 0.2569(9) 0.61935(14) 0.0141(4) Uani d . 1 . .
H H2 -0.4140 0.1638 0.6253 0.017 Uiso calc R 1 . .
C C6 -0.3286(3) 0.4686(5) 0.56162(17) 0.0141(5) Uani d . 1 . .
H H3 -0.4436 0.5159 0.5291 0.017 Uiso calc R 1 . .
C C7 -0.1815(3) 0.6103(5) 0.55101(17) 0.0125(4) Uani d . 1 . .
H H4 -0.1932 0.7530 0.5116 0.015 Uiso calc R 1 . .
C C8 -0.0151(3) 0.5338(5) 0.60080(16) 0.0103(4) Uani d . 1 . .
C C9 0.2770(3) 0.0989(5) 0.76424(16) 0.0100(4) Uani d . 1 . .
H H7 0.3862 0.0421 0.7428 0.012 Uiso calc R 1 . .
H H8 0.1939 -0.0438 0.7591 0.012 Uiso calc R 1 . .
C C10 0.3269(3) 0.1746(5) 0.86847(15) 0.0109(4) Uani d . 1 . .
H H9 0.3832 0.0280 0.9049 0.013 Uiso calc R 1 . .
C C11 0.4583(3) 0.3889(5) 0.88531(16) 0.0124(5) Uani d . 1 . .
N N1 0.1513(3) 0.6363(4) 0.60405(14) 0.0120(4) Uani d . 1 . .
H H5 0.1746 0.7698 0.5733 0.014 Uiso calc R 1 . .
N N2 0.1651(2) 0.2443(6) 0.90642(12) 0.0142(3) Uani d . 1 . .
H H13 0.1107 0.3761 0.8735 0.021 Uiso calc R 1 . .
H H11 0.1972 0.2860 0.9683 0.021 Uiso calc R 1 . .
H H12 0.0885 0.1133 0.9006 0.021 Uiso calc R 1 . .
O O1 0.4357(3) 0.5748(4) 0.92793(13) 0.0166(4) Uani d . 1 . .
O O2 0.5974(2) 0.3408(4) 0.84628(15) 0.0229(4) Uani d . 1 . .
H H10 0.6731 0.4547 0.8596 0.034 Uiso calc R 1 . .
Br Br1 0.90610(3) 0.74408(5) 0.873511(13) 0.01394(7) Uani d . 1 . .

loop_
_atom_site_aniso_label
_atom_site_aniso_U_11
_atom_site_aniso_U_22
_atom_site_aniso_U_33
_atom_site_aniso_U_12
_atom_site_aniso_U_13
_atom_site_aniso_U_23
C1 0.0119(10) 0.0122(12) 0.0092(10) -0.0014(9) 0.0012(8) -0.0008(8)
C2 0.0108(9) 0.0105(14) 0.0072(9) 0.0005(7) 0.0017(7) -0.0011(7)
C3 0.0107(10) 0.0096(10) 0.0051(9) 0.0013(7) 0.0001(7) -0.0008(7)
C4 0.0132(10) 0.0116(11) 0.0080(9) 0.0002(8) 0.0005(7) 0.0008(7)
C5 0.0117(9) 0.0175(11) 0.0133(9) -0.0010(17) 0.0028(7) -0.0037(17)
C6 0.0122(11) 0.0190(13) 0.0104(11) 0.0051(9) 0.0002(8) 0.0005(9)
C7 0.0176(11) 0.0114(11) 0.0084(10) 0.0043(9) 0.0024(8) 0.0010(8)
C8 0.0150(11) 0.0099(10) 0.0063(10) -0.0006(9) 0.0027(8) -0.0012(8)
C9 0.0107(10) 0.0092(10) 0.0089(10) -0.0004(8) -0.0010(8) -0.0020(8)
C10 0.0142(11) 0.0095(10) 0.0081(10) -0.0010(8) -0.0002(7) -0.0002(8)
C11 0.0128(10) 0.0127(12) 0.0091(10) -0.0035(9) -0.0048(8) 0.0010(9)
N1 0.0172(10) 0.0092(10) 0.0095(9) -0.0020(8) 0.0023(7) 0.0019(7)
N2 0.0194(8) 0.0124(8) 0.0120(7) -0.0064(15) 0.0062(6) -0.0017(14)
O1 0.0216(9) 0.0114(9) 0.0158(9) -0.0046(7) 0.0009(7) -0.0030(7)
O2 0.0124(9) 0.0217(10) 0.0354(11) -0.0078(8) 0.0061(8) -0.0112(9)
Br1 0.01610(10) 0.01382(11) 0.01214(9) -0.00518(15) 0.00322(6) 0.00128(14)

loop_
_atom_type_symbol
_atom_type_description
_atom_type_scat_dispersion_real
_atom_type_scat_dispersion_imag
_atom_type_scat_source
C C 0.0033 0.0016 'International Tables Vol C Tables 4.2.6.8 and 6.1.1.4'
H H 0.0000 0.0000 'International Tables Vol C Tables 4.2.6.8 and 6.1.1.4'
N N 0.0061 0.0033 'International Tables Vol C Tables 4.2.6.8 and 6.1.1.4'
O O 0.0106 0.0060 'International Tables Vol C Tables 4.2.6.8 and 6.1.1.4'
Br Br -0.2901 2.4595 'International Tables Vol C Tables 4.2.6.8 and 6.1.1.4'

loop_
_geom_angle_atom_site_label_1
_geom_angle_atom_site_label_2
_geom_angle_atom_site_label_3
_geom_angle_site_symmetry_1
_geom_angle_site_symmetry_3
_geom_angle
_geom_angle_publ_flag
C2 C1 N1 . . 109.8(2) ?
C2 C1 H6 . . 125.1 ?
N1 C1 H6 . . 125.1 ?
C1 C2 C3 . . 106.5(2) ?
C1 C2 C9 . . 127.5(2) ?
C3 C2 C9 . . 126.0(2) ?
C4 C3 C8 . . 119.2(2) ?
C4 C3 C2 . . 133.6(2) ?
C8 C3 C2 . . 107.1(2) ?
C5 C4 C3 . . 118.8(3) ?
C5 C4 H1 . . 120.6 ?
C3 C4 H1 . . 120.6 ?
C4 C5 C6 . . 121.1(3) ?
C4 C5 H2 . . 119.4 ?
C6 C5 H2 . . 119.4 ?
C7 C6 C5 . . 121.4(2) ?
C7 C6 H3 . . 119.3 ?
C5 C6 H3 . . 119.3 ?
C6 C7 C8 . . 117.1(2) ?
C6 C7 H4 . . 121.4 ?
C8 C7 H4 . . 121.4 ?
N1 C8 C7 . . 129.9(2) ?
N1 C8 C3 . . 107.7(2) ?
C7 C8 C3 . . 122.4(2) ?
C2 C9 C10 . . 114.9(2) ?
C2 C9 H7 . . 108.5 ?
C10 C9 H7 . . 108.5 ?
C2 C9 H8 . . 108.5 ?
C10 C9 H8 . . 108.5 ?
H7 C9 H8 . . 107.5 ?
N2 C10 C11 . . 108.5(2) ?
N2 C10 C9 . . 110.80(18) ?
C11 C10 C9 . . 113.26(19) ?
N2 C10 H9 . . 108.0 ?
C11 C10 H9 . . 108.0 ?
C9 C10 H9 . . 108.0 ?
O1 C11 O2 . . 125.8(2) ?
O1 C11 C10 . . 124.1(2) ?
O2 C11 C10 . . 110.0(2) ?
C8 N1 C1 . . 108.9(2) ?
C8 N1 H5 . . 125.6 ?
C1 N1 H5 . . 125.6 ?
C10 N2 H13 . . 109.5 ?
C10 N2 H11 . . 109.5 ?
H13 N2 H11 . . 109.5 ?
C10 N2 H12 . . 109.5 ?
H13 N2 H12 . . 109.5 ?
H11 N2 H12 . . 109.5 ?
C11 O2 H10 . . 109.5 ?

loop_
_geom_bond_atom_site_label_1
_geom_bond_atom_site_label_2
_geom_bond_site_symmetry_2
_geom_bond_distance
_geom_bond_publ_flag
C1 C2 . 1.377(3) ?
C1 N1 . 1.381(3) ?
C1 H6 . 0.9500 ?
C2 C3 . 1.436(3) ?
C2 C9 . 1.502(3) ?
C3 C4 . 1.398(3) ?
C3 C8 . 1.413(3) ?
C4 C5 . 1.390(3) ?
C4 H1 . 0.9500 ?
C5 C6 . 1.404(5) ?
C5 H2 . 0.9500 ?
C6 C7 . 1.389(4) ?
C6 H3 . 0.9500 ?
C7 C8 . 1.399(3) ?
C7 H4 . 0.9500 ?
C8 N1 . 1.377(3) ?
C9 C10 . 1.537(3) ?
C9 H7 . 0.9900 ?
C9 H8 . 0.9900 ?
C10 N2 . 1.488(3) ?
C10 C11 . 1.518(3) ?
C10 H9 . 1.0000 ?
C11 O1 . 1.204(3) ?
C11 O2 . 1.316(3) ?
N1 H5 . 0.8800 ?
N2 H13 . 0.9100 ?
N2 H11 . 0.9100 ?
N2 H12 . 0.9100 ?
O2 H10 . 0.8400 ?

loop_
_geom_hbond_atom_site_label_D
_geom_hbond_atom_site_label_H
_geom_hbond_atom_site_label_A
_geom_hbond_site_symmetry_A
_geom_hbond_distance_DH
_geom_hbond_distance_HA
_geom_hbond_distance_DA
_geom_hbond_angle_DHA
C7 H4 Cg1 2_546 0.9500 2.66 3.494(3) 146
N1 H5 Cg2 2_546 0.8800 2.72 3.406(2) 136
N2 H11 Br1 2_647 0.9100 2.56 3.3208(17) 142
N2 H12 Br1 1_445 0.9100 2.42 3.322(3) 173
N2 H13 Br1 1_455 0.9100 2.52 3.320(3) 147
C4 H1 Br1 1_445 0.9500 2.85 3.750(2) 159
C10 H9 O1 1_545 1.00 2.49 3.404(3) 153
C10 H9 O1 2_647 1.00 2.56 3.199(3) 121
O2 H10 Br1 1_555 0.8400 2.34 3.173(2) 169

loop_
_geom_torsion_atom_site_label_1
_geom_torsion_atom_site_label_2
_geom_torsion_atom_site_label_3
_geom_torsion_atom_site_label_4
_geom_torsion_site_symmetry_1
_geom_torsion_site_symmetry_2
_geom_torsion_site_symmetry_3
_geom_torsion_site_symmetry_4
_geom_torsion
_geom_torsion_publ_flag
N1 C1 C2 C3 . . . . 0.3(3) ?
N1 C1 C2 C9 . . . . 178.4(2) ?
C1 C2 C3 C4 . . . . 179.8(2) ?
C9 C2 C3 C4 . . . . 1.6(4) ?
C1 C2 C3 C8 . . . . -0.5(2) ?
C9 C2 C3 C8 . . . . -178.7(2) ?
C8 C3 C4 C5 . . . . -0.6(3) ?
C2 C3 C4 C5 . . . . 179.1(3) ?
C3 C4 C5 C6 . . . . 0.6(4) ?
C4 C5 C6 C7 . . . . -0.1(4) ?
C5 C6 C7 C8 . . . . -0.4(4) ?
C6 C7 C8 N1 . . . . -179.9(2) ?
C6 C7 C8 C3 . . . . 0.4(3) ?
C4 C3 C8 N1 . . . . -179.7(2) ?
C2 C3 C8 N1 . . . . 0.6(2) ?
C4 C3 C8 C7 . . . . 0.1(3) ?
C2 C3 C8 C7 . . . . -179.7(2) ?
C1 C2 C9 C10 . . . . 78.8(3) ?
C3 C2 C9 C10 . . . . -103.4(3) ?
C2 C9 C10 N2 . . . . 62.4(3) ?
C2 C9 C10 C11 . . . . -59.8(3) ?
N2 C10 C11 O1 . . . . 4.3(3) ?
C9 C10 C11 O1 . . . . 127.8(3) ?
N2 C10 C11 O2 . . . . -175.31(19) ?
C9 C10 C11 O2 . . . . -51.8(3) ?
C7 C8 N1 C1 . . . . 179.9(2) ?
C3 C8 N1 C1 . . . . -0.4(3) ?
C2 C1 N1 C8 . . . . 0.1(3) ?

loop_
_cod_related_entry_id
_cod_related_entry_database
_cod_related_entry_code
1 ChemSpider 30655777
